data_7202941
loop_
_publ_author_name
'Wu, Simin'
'Chen, Shuoping'
'Li, Ming'
'Xiang, Jiangfeng'
'Xiao, Yong'
'Yuan, Liangjie'

_publ_section_title
;
 Self-assembly of organic acid--base compounds from 2-D layered network
 to 3-D supramolecular framework: synthesis, structure and
 photoluminescence
;
_journal_issue 10
_journal_name_full CrystEngComm
_journal_page_first 907
_journal_paper_doi 10.1039/b706485c
_journal_volume 9
_journal_year 2007
_chemical_formula_sum 'C13 H24 N3 O11 P3'
_chemical_formula_weight 491.26
_chemical_name_systematic
;
?
;
_space_group_IT_number 2
_symmetry_cell_setting triclinic
_symmetry_space_group_name_Hall '-P 1'
_symmetry_space_group_name_H-M 'P -1'
_atom_sites_solution_hydrogens geom
_atom_sites_solution_primary direct
_atom_sites_solution_secondary difmap
_audit_creation_method SHELXL-97
_cell_angle_alpha 74.1490(10)
_cell_angle_beta 85.3890(10)
_cell_angle_gamma 72.9030(10)
_cell_formula_units_Z 2
_cell_length_a 7.4045(5)
_cell_length_b 11.7344(8)
_cell_length_c 12.4850(8)
_cell_measurement_reflns_used 4063
_cell_measurement_temperature 293(2)
_cell_measurement_theta_max 29.50
_cell_measurement_theta_min 2.84
_cell_volume 997.42(12)
_computing_cell_refinement 'Bruker SMART'
_computing_data_collection 'Bruker SMART'
_computing_data_reduction 'Bruker SAINT'
_computing_molecular_graphics 'Bruker SHELXTL'
_computing_publication_material 'Bruker SHELXTL'
_computing_structure_refinement 'SHELXL-97 (Sheldrick, 1997)'
_computing_structure_solution 'SHELXS-97 (Sheldrick, 1990)'
_diffrn_ambient_temperature 293(2)
_diffrn_measured_fraction_theta_full 0.964
_diffrn_measured_fraction_theta_max 0.964
_diffrn_measurement_device_type 'CCD area detector'
_diffrn_measurement_method 'phi and omega scans'
_diffrn_radiation_monochromator graphite
_diffrn_radiation_source 'fine-focus sealed tube'
_diffrn_radiation_type MoK\a
_diffrn_radiation_wavelength 0.71073
_diffrn_reflns_av_R_equivalents 0.0094
_diffrn_reflns_av_sigmaI/netI 0.0183
_diffrn_reflns_limit_h_max 9
_diffrn_reflns_limit_h_min -9
_diffrn_reflns_limit_k_max 15
_diffrn_reflns_limit_k_min -7
_diffrn_reflns_limit_l_max 16
_diffrn_reflns_limit_l_min -16
_diffrn_reflns_number 6745
_diffrn_reflns_theta_full 28.00
_diffrn_reflns_theta_max 28.00
_diffrn_reflns_theta_min 2.18
_exptl_absorpt_coefficient_mu 0.363
_exptl_absorpt_correction_T_max 0.9475
_exptl_absorpt_correction_T_min 0.8989
_exptl_absorpt_correction_type multi-scan
_exptl_absorpt_process_details SADABS
_exptl_crystal_colour colorless
_exptl_crystal_density_diffrn 1.636
_exptl_crystal_density_method 'not measured'
_exptl_crystal_description block
_exptl_crystal_F_000 512
_exptl_crystal_size_max 0.30
_exptl_crystal_size_mid 0.20
_exptl_crystal_size_min 0.15
_refine_diff_density_max 0.352
_refine_diff_density_min -0.414
_refine_diff_density_rms 0.057
_refine_ls_extinction_coef 0.0027(15)
_refine_ls_extinction_expression Fc^*^=kFc[1+0.001xFc^2^\l^3^/sin(2\q)]^-1/4^
_refine_ls_extinction_method SHELXL
_refine_ls_goodness_of_fit_ref 1.063
_refine_ls_hydrogen_treatment mixed
_refine_ls_matrix_type full
_refine_ls_number_parameters 368
_refine_ls_number_reflns 4656
_refine_ls_number_restraints 3
_refine_ls_restrained_S_all 1.086
_refine_ls_R_factor_all 0.0388
_refine_ls_R_factor_gt 0.0350
_refine_ls_shift/su_max 0.000
_refine_ls_shift/su_mean 0.000
_refine_ls_structure_factor_coef Fsqd
_refine_ls_weighting_details 'calc w=1/[\s^2^(Fo^2^)+(0.0532P)^2^+0.4944P] where P=(Fo^2^+2Fc^2^)/3'
_refine_ls_weighting_scheme calc
_refine_ls_wR_factor_gt 0.0969
_refine_ls_wR_factor_ref 0.1004
_reflns_number_gt 4171
_reflns_number_total 4656
_reflns_threshold_expression >2sigma(I)
_cod_data_source_file b706485c.txt
_cod_data_source_block 60426lm2_0m
_cod_depositor_comments
;
The following automatic conversions were performed:
'_symmetry_cell_setting' value 'Triclinic' changed to 'triclinic'
according to '/home/saulius/struct/CIF-dictionaries/cif_core.dic'
dictionary named 'cif_core.dic' version 2.4.1 from
2010-06-29.

'_exptl_absorpt_correction_type' value 'Multi-Scan' changed
to 'multi-scan' according to
'/home/saulius/struct/CIF-dictionaries/cif_core.dic' dictionary named
'cif_core.dic' version 2.4.1 from 2010-06-29.

Automatic conversion script
Id: cif_fix_enum 1527 2010-12-29 10:47:43Z saulius 
;
_cod_original_sg_symbol_H-M P-1
_cod_database_code 7202941

loop_
_symmetry_equiv_pos_as_xyz
'x, y, z'
'-x, -y, -z'

loop_
_atom_site_label
_atom_site_type_symbol
_atom_site_fract_x
_atom_site_fract_y
_atom_site_fract_z
_atom_site_U_iso_or_equiv
_atom_site_adp_type
_atom_site_occupancy
_atom_site_symmetry_multiplicity
_atom_site_calc_flag
_atom_site_refinement_flags
_atom_site_disorder_assembly
_atom_site_disorder_group
C1 C 0.1673(3) 0.6550(2) 0.6572(2) 0.0476(5) Uani 1 1 d . . .
C2 C 0.2273(4) 0.5838(2) 0.5852(2) 0.0525(6) Uani 1 1 d . . .
C3 C 0.2989(4) 0.6340(2) 0.4836(2) 0.0532(6) Uani 1 1 d . . .
C4 C 0.3089(4) 0.7541(2) 0.45644(18) 0.0459(5) Uani 1 1 d . . .
C5 C 0.2463(3) 0.82448(18) 0.53207(15) 0.0343(4) Uani 1 1 d . . .
C6 C 0.2460(3) 0.95425(18) 0.51457(15) 0.0338(4) Uani 1 1 d . . .
C7 C 0.2961(3) 1.0218(2) 0.41344(18) 0.0422(5) Uani 1 1 d . . .
C8 C 0.2955(4) 1.1416(2) 0.4045(2) 0.0505(5) Uani 1 1 d . . .
C9 C 0.2439(3) 1.1893(2) 0.4944(2) 0.0532(6) Uani 1 1 d . . .
C10 C 0.1917(4) 1.1158(2) 0.5919(2) 0.0517(6) Uani 1 1 d . . .
C11 C 0.3640(2) 0.28142(14) 0.95542(13) 0.0224(3) Uani 1 1 d . . .
C12 C 0.4418(2) 0.39273(15) 0.90168(15) 0.0273(3) Uani 1 1 d . . .
C13 C 0.6247(3) 0.36079(17) 0.83668(16) 0.0313(4) Uani 1 1 d . . .
N1 N 0.17560(19) 0.33147(13) 1.00690(12) 0.0240(3) Uani 1 1 d . . .
N2 N 0.1789(2) 0.77121(17) 0.63014(14) 0.0371(4) Uani 1 1 d . . .
N3 N 0.1929(3) 0.99911(17) 0.60297(15) 0.0435(4) Uani 1 1 d . . .
O1 O 0.49127(18) 0.13762(12) 0.80765(12) 0.0351(3) Uani 1 1 d . . .
O2 O 0.18147(17) 0.13241(12) 0.90873(11) 0.0313(3) Uani 1 1 d . . .
O3 O 0.20403(19) 0.32127(12) 0.75944(11) 0.0350(3) Uani 1 1 d . . .
O4 O 0.69235(18) 0.10037(12) 1.02652(12) 0.0398(3) Uani 1 1 d . . .
O5 O 0.39448(19) 0.09480(13) 1.14043(12) 0.0362(3) Uani 1 1 d . . .
O6 O 0.5581(2) 0.25626(13) 1.13624(13) 0.0430(3) Uani 1 1 d . . .
O7 O 0.8755(2) 0.45105(16) 0.70057(12) 0.0386(3) Uani 1 1 d . . .
O8 O 0.5921(2) 0.60254(13) 0.74337(12) 0.0372(3) Uani 1 1 d . . .
O9 O 0.84169(18) 0.48611(12) 0.89342(11) 0.0334(3) Uani 1 1 d . . .
O1W O 0.0356(2) 0.81361(17) 0.83491(13) 0.0440(4) Uani 1 1 d . . .
O2W O 0.8993(2) 0.06514(18) 0.81094(16) 0.0557(4) Uani 1 1 d D . .
P1 P 0.30926(6) 0.21295(4) 0.84874(4) 0.02496(12) Uani 1 1 d . . .
P2 P 0.51615(6) 0.17483(4) 1.07298(4) 0.02720(12) Uani 1 1 d . . .
P3 P 0.74137(6) 0.47987(4) 0.79711(3) 0.02565(12) Uani 1 1 d . . .
H1 H 0.187(3) 0.384(2) 1.051(2) 0.045(6) Uiso 1 1 d . . .
H2 H 0.089(3) 0.377(2) 0.955(2) 0.037(6) Uiso 1 1 d . . .
H3 H 0.135(3) 0.268(2) 1.054(2) 0.043(6) Uiso 1 1 d . . .
H4 H 0.236(6) 0.034(4) 0.934(4) 0.136(16) Uiso 1 1 d . . .
H5 H 0.434(5) 0.019(4) 1.145(3) 0.102(13) Uiso 1 1 d . . .
H6 H 0.452(3) 0.424(2) 0.9608(19) 0.037(6) Uiso 1 1 d . . .
H7 H 0.346(3) 0.455(2) 0.8533(18) 0.035(5) Uiso 1 1 d . . .
H8 H 0.598(4) 0.343(2) 0.767(2) 0.055(7) Uiso 1 1 d . . .
H9 H 0.717(4) 0.296(3) 0.877(2) 0.061(8) Uiso 1 1 d . . .
H10 H 0.544(6) 0.650(4) 0.789(3) 0.103(13) Uiso 1 1 d . . .
H11 H 0.967(4) 0.405(3) 0.722(3) 0.064(10) Uiso 1 1 d . . .
H12 H 0.147(3) 0.813(2) 0.6744(19) 0.032(6) Uiso 1 1 d . . .
H13 H 0.121(4) 0.628(2) 0.727(2) 0.050(7) Uiso 1 1 d . . .
H14 H 0.223(4) 0.504(3) 0.607(2) 0.067(8) Uiso 1 1 d . . .
H15 H 0.349(5) 0.581(3) 0.429(3) 0.078(9) Uiso 1 1 d . . .
H16 H 0.354(4) 0.790(3) 0.386(2) 0.061(8) Uiso 1 1 d . . .
H17 H 0.330(4) 0.984(3) 0.350(3) 0.070(9) Uiso 1 1 d . . .
H18 H 0.335(4) 1.187(3) 0.333(3) 0.071(9) Uiso 1 1 d . . .
H19 H 0.235(4) 1.274(3) 0.490(3) 0.072(9) Uiso 1 1 d . . .
H20 H 0.147(4) 1.143(3) 0.653(2) 0.059(8) Uiso 1 1 d . . .
H1W1 H -0.017(4) 0.889(3) 0.834(2) 0.053(8) Uiso 1 1 d . . .
H2W1 H 0.153(6) 0.798(3) 0.862(3) 0.096(12) Uiso 1 1 d . . .
H1W2 H 0.795(3) 0.095(4) 0.845(4) 0.136(17) Uiso 1 1 d D . .
H2W2 H 0.984(3) 0.105(2) 0.848(2) 0.050(7) Uiso 1 1 d D . .

loop_
_atom_site_aniso_label
_atom_site_aniso_U_11
_atom_site_aniso_U_22
_atom_site_aniso_U_33
_atom_site_aniso_U_23
_atom_site_aniso_U_13
_atom_site_aniso_U_12
C1 0.0430(11) 0.0437(12) 0.0460(12) 0.0079(9) 0.0000(9) -0.0151(9)
C2 0.0584(14) 0.0380(12) 0.0594(14) -0.0004(10) -0.0075(11) -0.0205(10)
C3 0.0731(16) 0.0449(12) 0.0474(12) -0.0123(10) -0.0085(11) -0.0230(12)
C4 0.0649(14) 0.0444(12) 0.0320(10) -0.0070(9) 0.0013(9) -0.0238(11)
C5 0.0339(9) 0.0386(10) 0.0300(9) -0.0014(7) -0.0039(7) -0.0155(8)
C6 0.0327(9) 0.0373(10) 0.0319(9) -0.0056(7) -0.0008(7) -0.0135(7)
C7 0.0473(11) 0.0411(11) 0.0365(10) -0.0021(8) 0.0020(9) -0.0178(9)
C8 0.0511(13) 0.0416(12) 0.0549(13) 0.0020(10) -0.0006(10) -0.0210(10)
C9 0.0458(12) 0.0384(12) 0.0786(17) -0.0127(11) -0.0077(11) -0.0173(10)
C10 0.0521(13) 0.0534(14) 0.0578(14) -0.0257(12) 0.0006(11) -0.0172(11)
C11 0.0212(7) 0.0182(7) 0.0283(8) -0.0059(6) 0.0031(6) -0.0074(5)
C12 0.0302(8) 0.0194(7) 0.0332(9) -0.0055(6) 0.0029(7) -0.0103(6)
C13 0.0365(9) 0.0268(9) 0.0359(9) -0.0112(7) 0.0104(7) -0.0168(7)
N1 0.0219(6) 0.0232(7) 0.0276(7) -0.0088(6) 0.0007(5) -0.0059(5)
N2 0.0346(8) 0.0393(9) 0.0326(8) -0.0019(7) 0.0007(6) -0.0104(7)
N3 0.0468(10) 0.0479(10) 0.0403(9) -0.0138(8) 0.0032(8) -0.0190(8)
O1 0.0309(6) 0.0322(7) 0.0487(8) -0.0210(6) 0.0135(6) -0.0126(5)
O2 0.0284(6) 0.0286(6) 0.0415(7) -0.0107(5) 0.0047(5) -0.0147(5)
O3 0.0414(7) 0.0308(7) 0.0309(6) -0.0060(5) -0.0026(5) -0.0084(5)
O4 0.0279(6) 0.0286(7) 0.0499(8) 0.0013(6) 0.0110(6) -0.0021(5)
O5 0.0298(6) 0.0306(7) 0.0393(7) 0.0025(6) 0.0071(5) -0.0077(5)
O6 0.0440(8) 0.0334(7) 0.0530(9) -0.0129(6) -0.0198(7) -0.0061(6)
O7 0.0338(7) 0.0551(9) 0.0304(7) -0.0098(6) 0.0059(6) -0.0207(7)
O8 0.0394(7) 0.0300(7) 0.0384(7) 0.0016(6) -0.0094(6) -0.0118(6)
O9 0.0341(6) 0.0302(6) 0.0378(7) -0.0131(5) -0.0099(5) -0.0054(5)
O1W 0.0338(7) 0.0512(10) 0.0471(8) -0.0070(7) -0.0042(6) -0.0166(7)
O2W 0.0427(9) 0.0661(11) 0.0675(11) -0.0306(9) 0.0105(8) -0.0199(8)
P1 0.0277(2) 0.0205(2) 0.0284(2) -0.00843(16) 0.00406(16) -0.00859(16)
P2 0.0243(2) 0.0210(2) 0.0335(2) -0.00406(16) -0.00167(16) -0.00456(16)
P3 0.0285(2) 0.0256(2) 0.0255(2) -0.00333(16) -0.00159(16) -0.01438(17)

loop_
_atom_type_symbol
_atom_type_description
_atom_type_scat_dispersion_real
_atom_type_scat_dispersion_imag
_atom_type_scat_source
C C 0.0033 0.0016 'International Tables Vol C Tables 4.2.6.8 and 6.1.1.4'
H H 0.0000 0.0000 'International Tables Vol C Tables 4.2.6.8 and 6.1.1.4'
N N 0.0061 0.0033 'International Tables Vol C Tables 4.2.6.8 and 6.1.1.4'
O O 0.0106 0.0060 'International Tables Vol C Tables 4.2.6.8 and 6.1.1.4'
P P 0.1023 0.0942 'International Tables Vol C Tables 4.2.6.8 and 6.1.1.4'

loop_
_geom_angle_atom_site_label_1
_geom_angle_atom_site_label_2
_geom_angle_atom_site_label_3
_geom_angle
_geom_angle_site_symmetry_1
_geom_angle_site_symmetry_3
_geom_angle_publ_flag
N2 C1 C2 120.4(2) . . ?
N2 C1 H13 115.6(17) . . ?
C2 C1 H13 124.0(16) . . ?
C1 C2 C3 118.6(2) . . ?
C1 C2 H14 118.6(19) . . ?
C3 C2 H14 122.8(19) . . ?
C4 C3 C2 120.5(2) . . ?
C4 C3 H15 119.2(18) . . ?
C2 C3 H15 120.2(18) . . ?
C3 C4 C5 119.5(2) . . ?
C3 C4 H16 121.1(17) . . ?
C5 C4 H16 119.4(17) . . ?
N2 C5 C4 117.74(19) . . ?
N2 C5 C6 116.50(18) . . ?
C4 C5 C6 125.76(18) . . ?
N3 C6 C7 123.87(19) . . ?
N3 C6 C5 114.60(17) . . ?
C7 C6 C5 121.53(19) . . ?
C8 C7 C6 117.9(2) . . ?
C8 C7 H17 122.0(17) . . ?
C6 C7 H17 120.1(17) . . ?
C9 C8 C7 119.3(2) . . ?
C9 C8 H18 124.2(18) . . ?
C7 C8 H18 116.5(18) . . ?
C8 C9 C10 118.9(2) . . ?
C8 C9 H19 121.5(19) . . ?
C10 C9 H19 119.5(19) . . ?
N3 C10 C9 123.0(2) . . ?
N3 C10 H20 113.2(18) . . ?
C9 C10 H20 123.8(18) . . ?
N1 C11 C12 106.86(12) . . ?
N1 C11 P2 105.47(10) . . ?
C12 C11 P2 110.23(11) . . ?
N1 C11 P1 105.05(10) . . ?
C12 C11 P1 111.44(11) . . ?
P2 C11 P1 117.00(8) . . ?
C13 C12 C11 114.05(14) . . ?
C13 C12 H6 114.2(14) . . ?
C11 C12 H6 103.9(14) . . ?
C13 C12 H7 109.8(13) . . ?
C11 C12 H7 108.1(13) . . ?
H6 C12 H7 106.4(18) . . ?
C12 C13 P3 114.65(12) . . ?
C12 C13 H8 109.6(15) . . ?
P3 C13 H8 107.0(15) . . ?
C12 C13 H9 113.4(17) . . ?
P3 C13 H9 101.5(18) . . ?
H8 C13 H9 110(2) . . ?
C11 N1 H1 110.4(15) . . ?
C11 N1 H2 111.4(14) . . ?
H1 N1 H2 107(2) . . ?
C11 N1 H3 110.9(15) . . ?
H1 N1 H3 107(2) . . ?
H2 N1 H3 110(2) . . ?
C1 N2 C5 123.3(2) . . ?
C1 N2 H12 120.5(16) . . ?
C5 N2 H12 116.2(16) . . ?
C6 N3 C10 117.0(2) . . ?
P1 O2 H4 121(2) . . ?
P2 O5 H5 117(3) . . ?
P3 O7 H11 111(2) . . ?
P3 O8 H10 115(3) . . ?
H1W1 O1W H2W1 104(3) . . ?
H1W2 O2W H2W2 95(2) . . ?
O3 P1 O1 113.14(8) . . ?
O3 P1 O2 111.59(8) . . ?
O1 P1 O2 112.16(7) . . ?
O3 P1 C11 104.86(7) . . ?
O1 P1 C11 109.53(7) . . ?
O2 P1 C11 104.95(7) . . ?
O6 P2 O4 112.57(9) . . ?
O6 P2 O5 112.20(9) . . ?
O4 P2 O5 112.70(8) . . ?
O6 P2 C11 105.38(8) . . ?
O4 P2 C11 108.58(8) . . ?
O5 P2 C11 104.76(7) . . ?
O9 P3 O7 112.97(8) . . ?
O9 P3 O8 113.43(8) . . ?
O7 P3 O8 104.62(9) . . ?
O9 P3 C13 111.44(9) . . ?
O7 P3 C13 106.06(8) . . ?
O8 P3 C13 107.78(9) . . ?

loop_
_geom_bond_atom_site_label_1
_geom_bond_atom_site_label_2
_geom_bond_distance
_geom_bond_site_symmetry_2
_geom_bond_publ_flag
C1 N2 1.339(3) . ?
C1 C2 1.353(4) . ?
C1 H13 0.92(3) . ?
C2 C3 1.380(4) . ?
C2 H14 0.91(3) . ?
C3 C4 1.380(3) . ?
C3 H15 1.02(3) . ?
C4 C5 1.385(3) . ?
C4 H16 0.95(3) . ?
C5 N2 1.344(2) . ?
C5 C6 1.477(3) . ?
C6 N3 1.333(3) . ?
C6 C7 1.382(3) . ?
C7 C8 1.379(3) . ?
C7 H17 0.99(3) . ?
C8 C9 1.366(4) . ?
C8 H18 0.97(3) . ?
C9 C10 1.386(4) . ?
C9 H19 0.96(3) . ?
C10 N3 1.336(3) . ?
C10 H20 0.90(3) . ?
C11 N1 1.5116(19) . ?
C11 C12 1.546(2) . ?
C11 P2 1.8499(17) . ?
C11 P1 1.8566(17) . ?
C12 C13 1.525(2) . ?
C12 H6 0.93(2) . ?
C12 H7 0.96(2) . ?
C13 P3 1.7906(18) . ?
C13 H8 1.00(3) . ?
C13 H9 0.92(3) . ?
N1 H1 0.95(3) . ?
N1 H2 0.89(2) . ?
N1 H3 0.93(3) . ?
N2 H12 0.81(2) . ?
O1 P1 1.5156(12) . ?
O2 P1 1.5410(12) . ?
O2 H4 1.07(5) . ?
O3 P1 1.4997(13) . ?
O4 P2 1.5123(13) . ?
O5 P2 1.5318(13) . ?
O5 H5 0.83(4) . ?
O6 P2 1.5032(14) . ?
O7 P3 1.5449(14) . ?
O7 H11 0.75(3) . ?
O8 P3 1.5490(14) . ?
O8 H10 0.89(4) . ?
O9 P3 1.4922(13) . ?
O1W H1W1 0.85(3) . ?
O1W H2W1 0.91(4) . ?
O2W H1W2 0.878(19) . ?
O2W H2W2 1.077(16) . ?

loop_
_geom_hbond_atom_site_label_D
_geom_hbond_atom_site_label_H
_geom_hbond_atom_site_label_A
_geom_hbond_distance_DH
_geom_hbond_distance_HA
_geom_hbond_distance_DA
_geom_hbond_angle_DHA
_geom_hbond_site_symmetry_A
O2W H2W2 O2 1.077(16) 1.846(17) 2.896(2) 164(2) 1_655
O2W H1W2 O4 0.878(19) 2.34(3) 3.055(2) 139(4) .
O2W H1W2 O1 0.878(19) 2.21(3) 2.888(2) 133(3) .
O1W H2W1 O4 0.91(4) 2.58(4) 3.283(2) 135(3) 2_667
O1W H2W1 O6 0.91(4) 2.05(4) 2.901(2) 157(3) 2_667
O1W H1W1 O2W 0.85(3) 1.93(3) 2.763(3) 169(3) 1_465
N2 H12 N3 0.81(2) 2.24(2) 2.634(3) 110.6(19) .
N2 H12 O1W 0.81(2) 2.11(2) 2.803(3) 144(2) .
O7 H11 O3 0.75(3) 1.76(3) 2.505(2) 168(3) 1_655
O8 H10 O6 0.89(4) 1.61(4) 2.500(2) 175(4) 2_667
O5 H5 O1 0.83(4) 1.70(4) 2.5179(19) 165(4) 2_657
O2 H4 O4 1.07(5) 1.46(5) 2.5302(18) 177(4) 2_657
N1 H3 O5 0.93(3) 2.42(2) 2.894(2) 112.1(18) .
N1 H3 O1W 0.93(3) 2.03(3) 2.911(2) 158(2) 2_567
N1 H2 O9 0.89(2) 1.97(2) 2.8167(19) 157(2) 1_455
N1 H1 O9 0.95(3) 1.79(3) 2.7232(19) 164(2) 2_667

loop_
_geom_torsion_atom_site_label_1
_geom_torsion_atom_site_label_2
_geom_torsion_atom_site_label_3
_geom_torsion_atom_site_label_4
_geom_torsion
_geom_torsion_site_symmetry_1
_geom_torsion_site_symmetry_2
_geom_torsion_site_symmetry_3
_geom_torsion_site_symmetry_4
_geom_torsion_publ_flag
N2 C1 C2 C3 -0.5(4) . . . . ?
C1 C2 C3 C4 0.0(4) . . . . ?
C2 C3 C4 C5 0.0(4) . . . . ?
C3 C4 C5 N2 0.4(3) . . . . ?
C3 C4 C5 C6 -179.3(2) . . . . ?
N2 C5 C6 N3 5.4(3) . . . . ?
C4 C5 C6 N3 -174.9(2) . . . . ?
N2 C5 C6 C7 -174.15(19) . . . . ?
C4 C5 C6 C7 5.5(3) . . . . ?
N3 C6 C7 C8 1.7(3) . . . . ?
C5 C6 C7 C8 -178.8(2) . . . . ?
C6 C7 C8 C9 -0.8(4) . . . . ?
C7 C8 C9 C10 -0.6(4) . . . . ?
C8 C9 C10 N3 1.3(4) . . . . ?
N1 C11 C12 C13 -175.00(15) . . . . ?
P2 C11 C12 C13 70.87(17) . . . . ?
P1 C11 C12 C13 -60.77(17) . . . . ?
C11 C12 C13 P3 -168.36(13) . . . . ?
C2 C1 N2 C5 0.9(3) . . . . ?
C4 C5 N2 C1 -0.9(3) . . . . ?
C6 C5 N2 C1 178.84(18) . . . . ?
C7 C6 N3 C10 -1.0(3) . . . . ?
C5 C6 N3 C10 179.42(19) . . . . ?
C9 C10 N3 C6 -0.5(4) . . . . ?
N1 C11 P1 O3 69.49(11) . . . . ?
C12 C11 P1 O3 -45.86(13) . . . . ?
P2 C11 P1 O3 -173.95(9) . . . . ?
N1 C11 P1 O1 -168.80(10) . . . . ?
C12 C11 P1 O1 75.84(12) . . . . ?
P2 C11 P1 O1 -52.25(11) . . . . ?
N1 C11 P1 O2 -48.21(11) . . . . ?
C12 C11 P1 O2 -163.57(11) . . . . ?
P2 C11 P1 O2 68.34(10) . . . . ?
N1 C11 P2 O6 -71.22(12) . . . . ?
C12 C11 P2 O6 43.78(13) . . . . ?
P1 C11 P2 O6 172.46(9) . . . . ?
N1 C11 P2 O4 167.95(10) . . . . ?
C12 C11 P2 O4 -77.05(13) . . . . ?
P1 C11 P2 O4 51.63(11) . . . . ?
N1 C11 P2 O5 47.32(12) . . . . ?
C12 C11 P2 O5 162.32(11) . . . . ?
P1 C11 P2 O5 -69.01(10) . . . . ?
C12 C13 P3 O9 76.37(16) . . . . ?
C12 C13 P3 O7 -160.31(14) . . . . ?
C12 C13 P3 O8 -48.70(17) . . . . ?
